data_4508297
loop_
_publ_author_name
'Aaker Christer B.'
'Chopade, Prashant D.'
'Desper, John'

_publ_section_title
;
 Establishing a Hierarchy of Halogen Bonding by Engineering Crystals
 without Disorder
;
_journal_issue 9
_journal_name_full 'Crystal Growth &amp; Design'
_journal_page_first 4145
_journal_paper_doi 10.1021/cg400988m
_journal_volume 13
_journal_year 2013
_chemical_formula_moiety
;
(C12 Br F8 I) (C7 H10 N2)
;
_chemical_formula_sum 'C19 H10 Br F8 I N2'
_chemical_formula_weight 625.10
_chemical_name_systematic
;
PC-4-45-2 1-iodo-4-(4-bromotetrafluorophenyl)-tetrafluorobenzene, 4-(dimethylamino)pyridine
;
_space_group_IT_number 2
_symmetry_cell_setting triclinic
_symmetry_space_group_name_Hall '-P 1'
_symmetry_space_group_name_H-M 'P -1'
_atom_sites_solution_hydrogens geom
_atom_sites_solution_primary direct
_atom_sites_solution_secondary difmap
_audit_creation_method SHELXL-97
_cell_angle_alpha 114.949(3)
_cell_angle_beta 95.310(3)
_cell_angle_gamma 90.597(3)
_cell_formula_units_Z 2
_cell_length_a 7.7850(5)
_cell_length_b 11.3455(7)
_cell_length_c 12.8117(9)
_cell_measurement_reflns_used 3826
_cell_measurement_temperature 120(2)
_cell_measurement_theta_max 31.49
_cell_measurement_theta_min 2.63
_cell_volume 1020.06(12)
_computing_cell_refinement 'Bruker SAINT'
_computing_data_collection 'Bruker APEX2'
_computing_data_reduction 'Bruker SAINT'
_computing_molecular_graphics 'Bruker SHELXTL'
_computing_publication_material 'Bruker SHELXTL'
_computing_structure_refinement 'SHELXL-97 (Sheldrick, 2008)'
_computing_structure_solution 'SHELXS-97 (Sheldrick, 2008)'
_diffrn_ambient_temperature 120(2)
_diffrn_measured_fraction_theta_full 0.990
_diffrn_measured_fraction_theta_max 0.965
_diffrn_measurement_device_type 'Bruker APEX-II CCD'
_diffrn_measurement_method '\f and \w scans'
_diffrn_radiation_monochromator graphite
_diffrn_radiation_source 'fine-focus sealed tube'
_diffrn_radiation_type MoK\a
_diffrn_radiation_wavelength 0.71073
_diffrn_reflns_av_R_equivalents 0.0000
_diffrn_reflns_av_sigmaI/netI 0.0605
_diffrn_reflns_limit_h_max 11
_diffrn_reflns_limit_h_min -11
_diffrn_reflns_limit_k_max 15
_diffrn_reflns_limit_k_min -16
_diffrn_reflns_limit_l_max 19
_diffrn_reflns_limit_l_min 0
_diffrn_reflns_number 11998
_diffrn_reflns_theta_full 30.00
_diffrn_reflns_theta_max 32.72
_diffrn_reflns_theta_min 1.98
_exptl_absorpt_coefficient_mu 3.609
_exptl_absorpt_correction_T_max 0.8126
_exptl_absorpt_correction_T_min 0.4107
_exptl_absorpt_correction_type multi-scan
_exptl_absorpt_process_details TWINABS
_exptl_crystal_colour colourless
_exptl_crystal_density_diffrn 2.035
_exptl_crystal_density_method 'not measured'
_exptl_crystal_description plate
_exptl_crystal_F_000 596
_exptl_crystal_size_max 0.30
_exptl_crystal_size_mid 0.20
_exptl_crystal_size_min 0.06
_refine_diff_density_max 1.039
_refine_diff_density_min -1.089
_refine_diff_density_rms 0.150
_refine_ls_extinction_method none
_refine_ls_goodness_of_fit_ref 1.046
_refine_ls_hydrogen_treatment constr
_refine_ls_matrix_type full
_refine_ls_number_parameters 284
_refine_ls_number_reflns 11998
_refine_ls_number_restraints 0
_refine_ls_restrained_S_all 1.046
_refine_ls_R_factor_all 0.0569
_refine_ls_R_factor_gt 0.0459
_refine_ls_shift/su_max 0.001
_refine_ls_shift/su_mean 0.000
_refine_ls_structure_factor_coef Fsqd
_refine_ls_weighting_details 'calc w=1/[\s^2^(Fo^2^)+(0.0500P)^2^+1.3000P] where P=(Fo^2^+2Fc^2^)/3'
_refine_ls_weighting_scheme calc
_refine_ls_wR_factor_gt 0.1145
_refine_ls_wR_factor_ref 0.1202
_reflns_number_gt 10164
_reflns_number_total 11998
_reflns_threshold_expression >2sigma(I)
_cod_data_source_file cg400988m_si_002.cif
_cod_data_source_block pc1111m
_cod_depositor_comments
;
The following automatic conversions were performed:

'_symmetry_cell_setting' value 'Triclinic' changed to 'triclinic'
according to /home/saulius/struct/CIF-dictionaries/cif_core.dic
dictionary named 'cif_core.dic' version 2.4.2 from 2011-04-26.

Automatic conversion script
Id: cif_fix_values 1891 2012-01-12 08:04:46Z andrius 
;
_cod_original_sg_symbol_H-M P-1
_cod_database_code 4508297

loop_
_symmetry_equiv_pos_as_xyz
'x, y, z'
'-x, -y, -z'

loop_
_atom_site_label
_atom_site_type_symbol
_atom_site_fract_x
_atom_site_fract_y
_atom_site_fract_z
_atom_site_U_iso_or_equiv
_atom_site_adp_type
_atom_site_occupancy
_atom_site_symmetry_multiplicity
_atom_site_calc_flag
_atom_site_refinement_flags
_atom_site_disorder_assembly
_atom_site_disorder_group
I1 I 0.14713(2) 0.41458(2) 0.305340(17) 0.02278(6) Uani 0.811(2) 1 d P A 1
Br1 Br 0.14713(2) 0.41458(2) 0.305340(17) 0.02278(6) Uani 0.189(2) 1 d P A 2
Br2 Br 0.60313(4) 0.87041(3) 1.24935(3) 0.03499(11) Uani 0.811(2) 1 d P A 1
I2 I 0.60313(4) 0.87041(3) 1.24935(3) 0.03499(11) Uani 0.189(2) 1 d P A 2
C11 C 0.2385(3) 0.4998(3) 0.4801(2) 0.0216(5) Uani 1 1 d . . .
C12 C 0.3267(4) 0.4288(3) 0.5323(3) 0.0219(5) Uani 1 1 d . A .
F12 F 0.3577(3) 0.30362(17) 0.46853(17) 0.0298(4) Uani 1 1 d . . .
C13 C 0.3868(3) 0.4833(3) 0.6486(3) 0.0205(5) Uani 1 1 d . . .
F13 F 0.4727(2) 0.40943(17) 0.69212(17) 0.0265(4) Uani 1 1 d . A .
C14 C 0.3627(3) 0.6131(3) 0.7200(2) 0.0189(5) Uani 1 1 d . A .
C15 C 0.2763(3) 0.6839(3) 0.6677(2) 0.0196(5) Uani 1 1 d . . .
F15 F 0.2427(2) 0.80828(17) 0.73222(15) 0.0259(4) Uani 1 1 d . A .
C16 C 0.2159(4) 0.6287(3) 0.5517(2) 0.0220(5) Uani 1 1 d . A .
F16 F 0.1271(3) 0.70310(19) 0.50951(16) 0.0299(4) Uani 1 1 d . . .
C21 C 0.5321(3) 0.7889(3) 1.0850(2) 0.0218(5) Uani 1 1 d . . .
C22 C 0.5791(3) 0.8457(3) 1.0149(3) 0.0209(5) Uani 1 1 d . A .
F22 F 0.6758(2) 0.95697(17) 1.05796(16) 0.0269(4) Uani 1 1 d . . .
C23 C 0.5254(3) 0.7881(3) 0.8968(2) 0.0193(5) Uani 1 1 d . . .
F23 F 0.5770(2) 0.84598(17) 0.83216(16) 0.0240(3) Uani 1 1 d . A .
C24 C 0.4235(3) 0.6721(3) 0.8448(2) 0.0193(5) Uani 1 1 d . A .
C25 C 0.3798(3) 0.6166(3) 0.9180(3) 0.0200(5) Uani 1 1 d . . .
F25 F 0.2799(2) 0.50606(17) 0.87471(16) 0.0238(3) Uani 1 1 d . A .
C26 C 0.4333(3) 0.6727(3) 1.0357(3) 0.0204(5) Uani 1 1 d . A .
F26 F 0.3852(2) 0.61429(19) 1.10047(16) 0.0272(4) Uani 1 1 d . . .
N31 N 0.0329(3) 0.2926(3) 0.0790(2) 0.0248(5) Uani 1 1 d . . .
C32 C 0.0596(4) 0.3477(3) 0.0062(3) 0.0247(6) Uani 1 1 d . . .
H32 H 0.1152 0.4322 0.0380 0.030 Uiso 1 1 calc R . .
C33 C 0.0106(4) 0.2881(3) -0.1119(3) 0.0244(5) Uani 1 1 d . . .
H33 H 0.0303 0.3322 -0.1587 0.029 Uiso 1 1 calc R . .
C34 C -0.0688(4) 0.1615(3) -0.1621(3) 0.0220(5) Uani 1 1 d . . .
C35 C -0.0980(4) 0.1045(3) -0.0863(3) 0.0218(5) Uani 1 1 d . . .
H35 H -0.1528 0.0199 -0.1151 0.026 Uiso 1 1 calc R . .
C36 C -0.0459(4) 0.1732(3) 0.0309(3) 0.0233(5) Uani 1 1 d . . .
H36 H -0.0675 0.1330 0.0805 0.028 Uiso 1 1 calc R . .
N41 N -0.1143(4) 0.0979(3) -0.2785(2) 0.0331(6) Uani 1 1 d . . .
C42 C -0.1053(6) 0.1651(4) -0.3523(3) 0.0411(9) Uani 1 1 d . . .
H42A H -0.1644 0.2467 -0.3198 0.062 Uiso 1 1 calc R . .
H42B H -0.1613 0.1098 -0.4299 0.062 Uiso 1 1 calc R . .
H42C H 0.0160 0.1844 -0.3571 0.062 Uiso 1 1 calc R . .
C43 C -0.1724(5) -0.0386(3) -0.3306(3) 0.0370(8) Uani 1 1 d . . .
H43A H -0.0899 -0.0878 -0.3046 0.056 Uiso 1 1 calc R . .
H43B H -0.1804 -0.0721 -0.4151 0.056 Uiso 1 1 calc R . .
H43C H -0.2862 -0.0479 -0.3072 0.056 Uiso 1 1 calc R . .

loop_
_atom_site_aniso_label
_atom_site_aniso_U_11
_atom_site_aniso_U_22
_atom_site_aniso_U_33
_atom_site_aniso_U_23
_atom_site_aniso_U_13
_atom_site_aniso_U_12
I1 0.01998(9) 0.02429(11) 0.02154(9) 0.00714(7) 0.00314(7) -0.00148(6)
Br1 0.01998(9) 0.02429(11) 0.02154(9) 0.00714(7) 0.00314(7) -0.00148(6)
Br2 0.03624(18) 0.0368(2) 0.03105(16) 0.01372(13) 0.00272(12) 0.00439(12)
I2 0.03624(18) 0.0368(2) 0.03105(16) 0.01372(13) 0.00272(12) 0.00439(12)
C11 0.0199(11) 0.0223(13) 0.0216(12) 0.0084(10) 0.0032(9) -0.0020(9)
C12 0.0222(12) 0.0180(12) 0.0237(12) 0.0070(10) 0.0022(10) 0.0007(9)
F12 0.0362(10) 0.0172(8) 0.0285(9) 0.0034(7) -0.0010(7) 0.0013(7)
C13 0.0212(11) 0.0170(12) 0.0236(12) 0.0094(10) 0.0009(9) -0.0008(9)
F13 0.0309(8) 0.0189(8) 0.0303(9) 0.0121(7) -0.0024(7) 0.0037(6)
C14 0.0186(11) 0.0184(12) 0.0208(11) 0.0092(10) 0.0027(9) -0.0015(9)
C15 0.0212(11) 0.0167(12) 0.0220(12) 0.0086(10) 0.0052(9) 0.0018(9)
F15 0.0357(9) 0.0164(8) 0.0240(8) 0.0070(7) 0.0030(7) 0.0044(7)
C16 0.0226(12) 0.0256(14) 0.0205(12) 0.0129(11) 0.0009(10) 0.0020(10)
F16 0.0407(10) 0.0271(9) 0.0256(9) 0.0151(7) 0.0014(8) 0.0086(8)
C21 0.0174(11) 0.0246(14) 0.0218(12) 0.0089(11) -0.0002(9) 0.0054(9)
C22 0.0183(11) 0.0156(12) 0.0262(13) 0.0067(10) 0.0008(9) 0.0002(9)
F22 0.0272(8) 0.0185(8) 0.0292(9) 0.0049(7) 0.0016(7) -0.0053(6)
C23 0.0192(11) 0.0179(12) 0.0224(12) 0.0097(10) 0.0043(9) -0.0001(9)
F23 0.0276(8) 0.0190(8) 0.0275(8) 0.0117(7) 0.0046(7) -0.0040(6)
C24 0.0186(11) 0.0190(12) 0.0208(11) 0.0090(10) 0.0019(9) 0.0005(9)
C25 0.0187(11) 0.0162(12) 0.0276(13) 0.0116(10) 0.0028(10) 0.0000(9)
F25 0.0244(8) 0.0196(8) 0.0297(9) 0.0131(7) 0.0014(7) -0.0059(6)
C26 0.0199(11) 0.0222(13) 0.0248(12) 0.0147(11) 0.0053(10) 0.0044(9)
F26 0.0303(9) 0.0304(10) 0.0296(9) 0.0211(8) 0.0039(7) 0.0009(7)
N31 0.0250(11) 0.0228(12) 0.0234(11) 0.0068(10) 0.0023(9) 0.0007(9)
C32 0.0243(12) 0.0199(13) 0.0285(14) 0.0092(11) 0.0021(10) 0.0000(10)
C33 0.0272(13) 0.0209(13) 0.0272(14) 0.0128(11) 0.0018(11) -0.0034(10)
C34 0.0249(12) 0.0194(13) 0.0221(12) 0.0094(10) 0.0016(10) 0.0013(9)
C35 0.0225(12) 0.0195(13) 0.0243(13) 0.0102(10) 0.0017(10) 0.0002(9)
C36 0.0247(12) 0.0239(14) 0.0255(13) 0.0140(11) 0.0054(10) 0.0051(10)
N41 0.0505(17) 0.0254(14) 0.0231(12) 0.0116(11) -0.0034(11) -0.0074(12)
C42 0.059(2) 0.040(2) 0.0298(16) 0.0220(16) -0.0014(16) -0.0084(17)
C43 0.054(2) 0.0249(16) 0.0267(15) 0.0059(13) 0.0013(14) -0.0048(14)

loop_
_atom_type_symbol
_atom_type_description
_atom_type_scat_dispersion_real
_atom_type_scat_dispersion_imag
_atom_type_scat_source
C C 0.0033 0.0016 'International Tables Vol C Tables 4.2.6.8 and 6.1.1.4'
H H 0.0000 0.0000 'International Tables Vol C Tables 4.2.6.8 and 6.1.1.4'
N N 0.0061 0.0033 'International Tables Vol C Tables 4.2.6.8 and 6.1.1.4'
F F 0.0171 0.0103 'International Tables Vol C Tables 4.2.6.8 and 6.1.1.4'
Br Br -0.2901 2.4595 'International Tables Vol C Tables 4.2.6.8 and 6.1.1.4'
I I -0.4742 1.8119 'International Tables Vol C Tables 4.2.6.8 and 6.1.1.4'

loop_
_geom_angle_atom_site_label_1
_geom_angle_atom_site_label_2
_geom_angle_atom_site_label_3
_geom_angle
C16 C11 C12 115.9(3)
C16 C11 I1 122.7(2)
C12 C11 I1 121.3(2)
F12 C12 C13 117.9(3)
F12 C12 C11 119.9(3)
C13 C12 C11 122.2(3)
F13 C13 C12 118.7(3)
F13 C13 C14 119.9(3)
C12 C13 C14 121.4(3)
C15 C14 C13 116.3(3)
C15 C14 C24 121.6(3)
C13 C14 C24 122.0(3)
F15 C15 C16 118.4(3)
F15 C15 C14 119.6(2)
C16 C15 C14 121.9(3)
F16 C16 C15 117.9(3)
F16 C16 C11 119.9(3)
C15 C16 C11 122.2(3)
C22 C21 C26 118.9(3)
C22 C21 Br2 120.4(2)
C26 C21 Br2 120.7(2)
F22 C22 C21 121.3(3)
F22 C22 C23 118.3(3)
C21 C22 C23 120.4(3)
F23 C23 C22 118.0(2)
F23 C23 C24 120.0(2)
C22 C23 C24 122.0(3)
C25 C24 C23 116.1(3)
C25 C24 C14 122.1(3)
C23 C24 C14 121.8(3)
F25 C25 C26 117.9(2)
F25 C25 C24 119.6(3)
C26 C25 C24 122.5(3)
F26 C26 C21 120.8(3)
F26 C26 C25 119.0(3)
C21 C26 C25 120.1(3)
C36 N31 C32 116.3(3)
N31 C32 C33 123.8(3)
N31 C32 H32 118.1
C33 C32 H32 118.1
C32 C33 C34 119.5(3)
C32 C33 H33 120.2
C34 C33 H33 120.2
N41 C34 C35 122.0(3)
N41 C34 C33 121.3(3)
C35 C34 C33 116.7(3)
C36 C35 C34 119.3(3)
C36 C35 H35 120.4
C34 C35 H35 120.4
N31 C36 C35 124.4(3)
N31 C36 H36 117.8
C35 C36 H36 117.8
C34 N41 C42 120.7(3)
C34 N41 C43 120.4(3)
C42 N41 C43 118.9(3)
N41 C42 H42A 109.5
N41 C42 H42B 109.5
H42A C42 H42B 109.5
N41 C42 H42C 109.5
H42A C42 H42C 109.5
H42B C42 H42C 109.5
N41 C43 H43A 109.5
N41 C43 H43B 109.5
H43A C43 H43B 109.5
N41 C43 H43C 109.5
H43A C43 H43C 109.5
H43B C43 H43C 109.5

loop_
_geom_bond_atom_site_label_1
_geom_bond_atom_site_label_2
_geom_bond_distance
I1 C11 2.078(3)
Br2 C21 1.930(3)
C11 C16 1.383(4)
C11 C12 1.396(4)
C12 F12 1.345(3)
C12 C13 1.381(4)
C13 F13 1.341(3)
C13 C14 1.394(4)
C14 C15 1.389(4)
C14 C24 1.476(4)
C15 F15 1.344(3)
C15 C16 1.379(4)
C16 F16 1.346(3)
C21 C22 1.379(4)
C21 C26 1.383(4)
C22 F22 1.335(3)
C22 C23 1.391(4)
C23 F23 1.339(3)
C23 C24 1.395(4)
C24 C25 1.393(4)
C25 F25 1.341(3)
C25 C26 1.386(4)
C26 F26 1.336(3)
N31 C36 1.341(4)
N31 C32 1.353(4)
C32 C33 1.384(4)
C32 H32 0.9500
C33 C34 1.410(4)
C33 H33 0.9500
C34 N41 1.363(4)
C34 C35 1.407(4)
C35 C36 1.385(4)
C35 H35 0.9500
C36 H36 0.9500
N41 C42 1.449(4)
N41 C43 1.451(4)
C42 H42A 0.9800
C42 H42B 0.9800
C42 H42C 0.9800
C43 H43A 0.9800
C43 H43B 0.9800
C43 H43C 0.9800

loop_
_geom_torsion_atom_site_label_1
_geom_torsion_atom_site_label_2
_geom_torsion_atom_site_label_3
_geom_torsion_atom_site_label_4
_geom_torsion
C16 C11 C12 F12 -178.5(3)
I1 C11 C12 F12 1.7(4)
C16 C11 C12 C13 0.4(4)
I1 C11 C12 C13 -179.3(2)
F12 C12 C13 F13 0.0(4)
C11 C12 C13 F13 -179.0(2)
F12 C12 C13 C14 178.8(3)
C11 C12 C13 C14 -0.2(4)
F13 C13 C14 C15 178.4(2)
C12 C13 C14 C15 -0.4(4)
F13 C13 C14 C24 -2.3(4)
C12 C13 C14 C24 178.9(3)
C13 C14 C15 F15 177.6(2)
C24 C14 C15 F15 -1.7(4)
C13 C14 C15 C16 0.7(4)
C24 C14 C15 C16 -178.6(3)
F15 C15 C16 F16 0.3(4)
C14 C15 C16 F16 177.2(2)
F15 C15 C16 C11 -177.4(3)
C14 C15 C16 C11 -0.4(4)
C12 C11 C16 F16 -177.7(3)
I1 C11 C16 F16 2.0(4)
C12 C11 C16 C15 -0.1(4)
I1 C11 C16 C15 179.6(2)
C26 C21 C22 F22 -179.3(2)
Br2 C21 C22 F22 0.7(4)
C26 C21 C22 C23 1.1(4)
Br2 C21 C22 C23 -178.9(2)
F22 C22 C23 F23 1.5(4)
C21 C22 C23 F23 -178.9(2)
F22 C22 C23 C24 -179.7(2)
C21 C22 C23 C24 -0.1(4)
F23 C23 C24 C25 178.2(2)
C22 C23 C24 C25 -0.5(4)
F23 C23 C24 C14 -3.0(4)
C22 C23 C24 C14 178.3(3)
C15 C14 C24 C25 126.3(3)
C13 C14 C24 C25 -53.0(4)
C15 C14 C24 C23 -52.5(4)
C13 C14 C24 C23 128.3(3)
C23 C24 C25 F25 179.0(2)
C14 C24 C25 F25 0.2(4)
C23 C24 C25 C26 0.2(4)
C14 C24 C25 C26 -178.6(3)
C22 C21 C26 F26 179.8(2)
Br2 C21 C26 F26 -0.1(4)
C22 C21 C26 C25 -1.5(4)
Br2 C21 C26 C25 178.6(2)
F25 C25 C26 F26 0.7(4)
C24 C25 C26 F26 179.5(2)
F25 C25 C26 C21 -178.0(2)
C24 C25 C26 C21 0.8(4)
C36 N31 C32 C33 0.0(4)
N31 C32 C33 C34 -1.4(5)
C32 C33 C34 N41 -178.0(3)
C32 C33 C34 C35 1.8(4)
N41 C34 C35 C36 178.8(3)
C33 C34 C35 C36 -1.0(4)
C32 N31 C36 C35 0.8(4)
C34 C35 C36 N31 -0.3(4)
C35 C34 N41 C42 171.3(3)
C33 C34 N41 C42 -8.9(5)
C35 C34 N41 C43 -8.9(5)
C33 C34 N41 C43 171.0(3)
